data_7110580
loop_
_publ_author_name
'Lipkowski, Piotr'
'Bielejewska, Anna'
'Timmerman, Peter'
'Reinhoudt, David N.'
'Kooijman, Huub'
'Spek, Anthony L.'

_publ_section_title
;
 Self-assembly of a [2 \\times 2] hydrogen bonded grid
;
_journal_issue 14
_journal_name_full 'Chemical Communications'
_journal_page_first 1311
_journal_paper_doi 10.1039/a903446c
_journal_year 1999
_chemical_compound_source 'see text'
_chemical_formula_moiety 'C15 H20 N4 O6'
_chemical_formula_sum 'C15 H20 N4 O6'
_chemical_formula_weight 352.35
_chemical_name_systematic
;
 ?
;
_space_group_IT_number 2
_symmetry_cell_setting triclinic
_symmetry_space_group_name_Hall '-P 1'
_symmetry_space_group_name_H-M 'P -1'
_cell_angle_alpha 79.960(5)
_cell_angle_beta 85.799(6)
_cell_angle_gamma 88.868(6)
_cell_formula_units_Z 2
_cell_length_a 6.5364(6)
_cell_length_b 10.8100(12)
_cell_length_c 11.7511(12)
_cell_measurement_temperature 150
_cell_volume 815.38(14)
_computing_cell_refinement 'SET4 (de Boer & Duisenberg, 1984)'
_computing_data_collection 'Locally modified CAD4-Version 5Software'
_computing_data_reduction 'HELENA (Spek, 1997)'
_computing_publication_material 'PLATON (Spek, 1990)'
_computing_structure_refinement 'SHELXL-97 (Sheldrick, 1997)'
_diffrn_ambient_temperature 150
_diffrn_radiation_type 'Mo K\a'
_diffrn_radiation_wavelength 0.71073
_diffrn_reflns_av_R_equivalents 0.0582
_diffrn_reflns_av_sigmaI/netI 0.0288
_diffrn_reflns_limit_h_max 8
_diffrn_reflns_limit_h_min -8
_diffrn_reflns_limit_k_max 14
_diffrn_reflns_limit_k_min -14
_diffrn_reflns_limit_l_max 15
_diffrn_reflns_limit_l_min -15
_diffrn_reflns_number 23889
_diffrn_reflns_reduction_process
;
 ?
;
_diffrn_reflns_theta_max 27.44
_diffrn_reflns_theta_min 1.76
_exptl_absorpt_coefficient_mu 0.11
_exptl_crystal_colour colourless
_exptl_crystal_density_diffrn 1.435
_exptl_crystal_density_method 'Not Measured'
_exptl_crystal_F_000 372
_refine_diff_density_max 0.323
_refine_diff_density_min -0.242
_refine_diff_density_rms 0.045
_refine_ls_abs_structure_details none
_refine_ls_abs_structure_Flack none
_refine_ls_extinction_method none
_refine_ls_goodness_of_fit_ref 1.023
_refine_ls_hydrogen_treatment 'H-atom refinement: see text '
_refine_ls_matrix_type full
_refine_ls_number_parameters 286
_refine_ls_number_reflns 3717
_refine_ls_number_restraints 0
_refine_ls_restrained_S_all 1.023
_refine_ls_R_factor_all 0.0333
_refine_ls_R_factor_gt 0.0317
_refine_ls_shift/su_max 0.000
_refine_ls_shift/su_mean 0.000
_refine_ls_structure_factor_coef Fsqd
_refine_ls_weighting_details 'CALC W1/[^2^(FO^2^)+(0.0454P)^2^+0.2580P] WHERE P(FO^2^+2FC^2^)/3'
_refine_ls_weighting_scheme calc
_refine_ls_wR_factor_gt 0.0882
_refine_ls_wR_factor_ref 0.0898
_reflns_number_gt 3522
_reflns_number_total 3717
_reflns_threshold_expression 2sigma(i)
_cod_data_source_file 903446csup1.cif
_cod_data_source_block S1989Z
_cod_depositor_comments
;
The following automatic conversions were performed:

'_symmetry_cell_setting' value 'Triclinic' changed to 'triclinic'
according to /home/saulius/struct/CIF-dictionaries/cif_core.dic
dictionary named 'cif_core.dic' version 2.4.2 from
2011-04-26.

'_refine_ls_weighting_scheme' value 'calc ' changed to
'calc' according to
/home/saulius/struct/CIF-dictionaries/cif_core.dic dictionary named
'cif_core.dic' version 2.4.2 from 2011-04-26.

Automatic conversion script
Id: cif_fix_values 1891 2012-01-12 08:04:46Z andrius 
;
_cod_database_code 7110580

loop_
_symmetry_equiv_pos_as_xyz
x,y,z
-x,-y,-z

loop_
_atom_site_aniso_label
_atom_site_aniso_U_11
_atom_site_aniso_U_22
_atom_site_aniso_U_33
_atom_site_aniso_U_23
_atom_site_aniso_U_13
_atom_site_aniso_U_12
O1 0.0226(4) 0.0374(4) 0.0188(4) -0.0057(3) 0.0042(3) 0.0100(3)
O2 0.0261(4) 0.0372(4) 0.0178(4) -0.0014(3) -0.0080(3) 0.0019(3)
O3 0.0210(3) 0.0335(4) 0.0173(3) -0.0050(3) 0.0009(3) 0.0112(3)
O4 0.0162(3) 0.0272(4) 0.0170(3) -0.0017(3) 0.0037(2) 0.0036(3)
O5 0.0234(4) 0.0311(4) 0.0161(3) 0.0036(3) 0.0005(3) 0.0104(3)
O6 0.0224(3) 0.0291(4) 0.0163(3) -0.0009(3) 0.0029(3) 0.0128(3)
N1 0.0150(4) 0.0320(5) 0.0178(4) -0.0028(3) -0.0022(3) 0.0080(3)
N2 0.0192(4) 0.0225(4) 0.0109(4) -0.0031(3) 0.0006(3) 0.0032(3)
N3 0.0149(4) 0.0209(4) 0.0153(4) -0.0012(3) 0.0007(3) 0.0074(3)
N4 0.0163(4) 0.0198(4) 0.0109(4) -0.0017(3) 0.0021(3) 0.0046(3)
C1 0.0341(6) 0.0192(5) 0.0218(5) -0.0016(4) -0.0008(4) -0.0046(4)
C2 0.0229(5) 0.0166(4) 0.0135(4) 0.0002(3) 0.0001(3) 0.0010(3)
C3 0.0153(4) 0.0156(4) 0.0110(4) -0.0013(3) 0.0002(3) 0.0027(3)
C4 0.0188(4) 0.0165(4) 0.0123(4) -0.0014(3) -0.0019(3) 0.0010(3)
C5 0.0228(5) 0.0162(4) 0.0139(4) -0.0011(3) -0.0035(3) 0.0002(3)
C6 0.0171(4) 0.0159(4) 0.0121(4) -0.0015(3) -0.0013(3) 0.0022(3)
C7 0.0128(4) 0.0160(4) 0.0117(4) -0.0023(3) 0.0003(3) 0.0022(3)
C8 0.0163(4) 0.0212(5) 0.0183(5) -0.0045(4) 0.0004(3) -0.0034(3)
C9 0.0268(5) 0.0276(5) 0.0214(5) -0.0111(4) -0.0004(4) -0.0047(4)
C10 0.0166(4) 0.0185(4) 0.0156(4) -0.0014(3) 0.0008(3) 0.0021(3)
C11 0.0189(4) 0.0208(4) 0.0158(4) -0.0007(3) -0.0021(3) -0.0008(3)
C12 0.0170(4) 0.0154(4) 0.0134(4) -0.0015(3) 0.0006(3) 0.0014(3)
C13 0.0147(4) 0.0146(4) 0.0143(4) -0.0035(3) -0.0001(3) 0.0010(3)
C14 0.0163(4) 0.0166(4) 0.0151(4) -0.0014(3) -0.0002(3) 0.0021(3)
C15 0.0155(4) 0.0169(4) 0.0135(4) -0.0025(3) 0.0002(3) 0.0022(3)

loop_
_atom_site_label
_atom_site_type_symbol
_atom_site_thermal_displace_type
_atom_site_fract_x
_atom_site_fract_y
_atom_site_fract_z
_atom_site_occupancy
_atom_site_U_iso_or_equiv
O1 O Uani -0.21867(11) 0.40091(8) 0.38123(6) 1.000 0.0266(2)
O2 O Uani -0.17624(12) 0.39979(8) -0.00396(6) 1.000 0.0271(2)
O3 O Uani 0.36600(11) 0.23796(7) 0.18945(6) 1.000 0.0241(2)
O4 O Uani 0.04415(10) 0.79985(7) 0.30439(6) 1.000 0.0207(2)
O5 O Uani 0.21356(11) 0.95221(7) -0.07282(6) 1.000 0.0247(2)
O6 O Uani 0.65158(11) 0.67525(7) 0.11457(6) 1.000 0.0234(2)
N1 N Uani -0.19341(13) 0.39906(9) 0.18965(7) 1.000 0.0218(3)
N2 N Uani 0.09235(12) 0.31753(8) 0.09599(7) 1.000 0.0176(2)
N3 N Uani 0.14221(12) 0.88775(8) 0.12054(7) 1.000 0.0175(2)
N4 N Uani 0.43930(12) 0.82058(7) 0.02504(7) 1.000 0.0160(2)
C1 C Uani -0.07158(18) 0.09632(10) 0.35099(9) 1.000 0.0253(3)
C2 C Uani 0.06933(15) 0.18719(9) 0.39303(8) 1.000 0.0181(3)
C3 C Uani 0.09373(13) 0.31351(8) 0.30815(7) 1.000 0.0142(2)
C4 C Uani 0.23231(14) 0.40488(9) 0.35511(8) 1.000 0.0160(2)
C5 C Uani 0.25857(15) 0.52970(9) 0.27142(8) 1.000 0.0177(3)
C6 C Uani 0.37888(14) 0.62636(8) 0.31942(8) 1.000 0.0152(2)
C7 C Uani 0.39010(13) 0.75443(8) 0.23813(7) 1.000 0.0136(2)
C8 C Uani 0.52309(14) 0.84997(9) 0.28723(8) 1.000 0.0185(3)
C9 C Uani 0.44637(17) 0.87530(10) 0.40637(9) 1.000 0.0244(3)
C10 C Uani -0.11802(14) 0.37448(9) 0.29792(8) 1.000 0.0172(2)
C11 C Uani -0.09821(14) 0.37445(9) 0.08772(8) 1.000 0.0187(2)
C12 C Uani 0.19552(14) 0.28660(8) 0.19415(8) 1.000 0.0155(2)
C13 C Uani 0.17668(13) 0.81184(8) 0.22584(8) 1.000 0.0145(2)
C14 C Uani 0.26125(14) 0.89109(9) 0.01906(8) 1.000 0.0162(2)
C15 C Uani 0.50192(13) 0.74359(9) 0.12213(8) 1.000 0.0154(2)
H1 H Uiso -0.308(2) 0.4375(13) 0.1820(11) 1.000 0.0260
H1A H Uiso -0.211(2) 0.1317(15) 0.3427(13) 1.000 0.0380
H1B H Uiso -0.083(2) 0.0145(15) 0.4065(13) 1.000 0.0380
H1C H Uiso -0.017(2) 0.0793(14) 0.2740(14) 1.000 0.0380
H2 H Uiso 0.159(2) 0.3128(12) 0.0313(12) 1.000 0.0210
H2A H Uiso 0.208(2) 0.1504(12) 0.4040(11) 1.000 0.0220
H2B H Uiso 0.0204(19) 0.2067(12) 0.4701(11) 1.000 0.0220
H3 H Uiso 0.027(2) 0.9269(12) 0.1120(11) 1.000 0.0210
H4 H Uiso 0.4984(19) 0.8116(12) -0.0407(11) 1.000 0.0190
H4A H Uiso 0.1662(18) 0.4186(12) 0.4315(11) 1.000 0.0190
H4B H Uiso 0.3660(19) 0.3630(12) 0.3694(10) 1.000 0.0190
H5A H Uiso 0.3278(19) 0.5148(12) 0.1965(11) 1.000 0.0210
H5B H Uiso 0.1226(19) 0.5657(12) 0.2551(11) 1.000 0.0210
H6A H Uiso 0.5186(19) 0.5970(11) 0.3335(10) 1.000 0.0180
H6B H Uiso 0.3120(18) 0.6394(11) 0.3953(11) 1.000 0.0180
H8A H Uiso 0.662(2) 0.8138(12) 0.2899(11) 1.000 0.0220
H8B H Uiso 0.5304(19) 0.9315(12) 0.2307(11) 1.000 0.0220
H9A H Uiso 0.310(2) 0.9118(14) 0.4064(13) 1.000 0.0370
H9B H Uiso 0.540(2) 0.9346(15) 0.4316(13) 1.000 0.0370
H9C H Uiso 0.442(2) 0.7969(15) 0.4670(13) 1.000 0.0370

loop_
_atom_type_symbol
_atom_type_description
_atom_type_scat_dispersion_real
_atom_type_scat_dispersion_imag
_atom_type_scat_source
O O 0.0106 0.0060 'International Tables Vol C Tables 4.2.6.8 and 6.1.1.4'
N N 0.0061 0.0033 'International Tables Vol C Tables 4.2.6.8 and 6.1.1.4'
H H 0.0000 0.0000 'International Tables Vol C Tables 4.2.6.8 and 6.1.1.4'
C C 0.0033 0.0016 'International Tables Vol C Tables 4.2.6.8 and 6.1.1.4'

loop_
_geom_angle_atom_site_label_1
_geom_angle_atom_site_label_2
_geom_angle_atom_site_label_3
_geom_angle
_geom_angle_publ_flag
C10 N1 C11 127.04(9) yes
C11 N2 C12 126.49(8) yes
C13 N3 C14 125.72(8) yes
C14 N4 C15 125.66(8) yes
C10 N1 H1 118.6(9) no
C11 N1 H1 114.2(9) no
C12 N2 H2 117.2(9) no
C11 N2 H2 115.4(9) no
C13 N3 H3 119.6(9) no
C14 N3 H3 113.7(9) no
C14 N4 H4 115.0(8) no
C15 N4 H4 117.7(9) no
C1 C2 C3 112.63(8) no
C2 C3 C10 107.77(7) no
C2 C3 C12 108.03(7) no
C2 C3 C4 111.28(7) no
C10 C3 C12 114.22(7) no
C4 C3 C10 107.38(7) no
C4 C3 C12 108.20(7) no
C3 C4 C5 111.68(7) no
C4 C5 C6 113.17(8) no
C5 C6 C7 112.49(7) no
C6 C7 C15 111.18(7) no
C6 C7 C8 111.26(7) no
C8 C7 C13 107.13(7) no
C8 C7 C15 103.85(7) no
C13 C7 C15 112.78(7) no
C6 C7 C13 110.40(7) no
C7 C8 C9 114.64(8) no
O1 C10 C3 121.95(8) yes
N1 C10 C3 117.72(8) yes
O1 C10 N1 120.33(9) yes
O2 C11 N1 122.51(9) yes
O2 C11 N2 121.63(9) yes
N1 C11 N2 115.86(8) yes
O3 C12 N2 120.06(9) yes
O3 C12 C3 121.29(8) yes
N2 C12 C3 118.65(8) yes
O4 C13 N3 120.07(8) yes
N3 C13 C7 116.70(8) yes
O4 C13 C7 123.09(8) yes
O5 C14 N4 120.91(9) yes
N3 C14 N4 116.56(8) yes
O5 C14 N3 122.53(9) yes
O6 C15 C7 122.01(8) yes
N4 C15 C7 117.89(8) yes
O6 C15 N4 119.93(8) yes
C2 C1 H1A 111.3(9) no
C2 C1 H1B 111.3(8) no
C2 C1 H1C 109.8(8) no
H1A C1 H1B 107.8(12) no
H1A C1 H1C 107.9(12) no
H1B C1 H1C 108.7(13) no
C1 C2 H2A 111.2(8) no
C1 C2 H2B 112.5(7) no
C3 C2 H2A 107.8(8) no
C3 C2 H2B 107.5(8) no
H2A C2 H2B 104.8(10) no
C3 C4 H4A 107.1(7) no
C3 C4 H4B 108.2(8) no
C5 C4 H4A 110.6(8) no
C5 C4 H4B 111.3(7) no
H4A C4 H4B 107.8(10) no
C4 C5 H5A 109.7(8) no
C4 C5 H5B 109.0(8) no
C6 C5 H5A 109.6(7) no
C6 C5 H5B 107.8(8) no
H5A C5 H5B 107.4(10) no
C5 C6 H6A 111.2(7) no
C5 C6 H6B 109.6(7) no
C7 C6 H6A 108.5(7) no
C7 C6 H6B 108.0(7) no
H6A C6 H6B 106.9(10) no
C7 C8 H8A 105.9(8) no
C7 C8 H8B 108.9(7) no
C9 C8 H8A 110.0(7) no
C9 C8 H8B 109.4(7) no
H8A C8 H8B 107.7(10) no
C8 C9 H9A 112.0(9) no
C8 C9 H9B 109.5(8) no
C8 C9 H9C 112.5(9) no
H9A C9 H9B 108.1(12) no
H9A C9 H9C 107.4(12) no
H9B C9 H9C 107.1(12) no

loop_
_geom_bond_atom_site_label_1
_geom_bond_atom_site_label_2
_geom_bond_distance
_geom_bond_publ_flag
O1 C10 1.2119(12) yes
O2 C11 1.2116(12) yes
O3 C12 1.2244(12) yes
O4 C13 1.2103(11) yes
O5 C14 1.2214(12) yes
O6 C15 1.2216(12) yes
N1 C10 1.3788(12) yes
N1 C11 1.3741(13) yes
N2 C11 1.3806(12) yes
N2 C12 1.3666(12) yes
N3 C13 1.3910(12) yes
N3 C14 1.3707(12) yes
N4 C14 1.3779(12) yes
N4 C15 1.3732(12) yes
N1 H1 0.852(13) no
N2 H2 0.857(14) no
N3 H3 0.860(13) no
N4 H4 0.858(13) no
C1 C2 1.5261(15) no
C2 C3 1.5477(13) no
C3 C10 1.5249(13) no
C3 C12 1.5230(12) no
C3 C4 1.5489(13) no
C4 C5 1.5294(14) no
C5 C6 1.5269(13) no
C6 C7 1.5386(12) no
C7 C13 1.5219(12) no
C7 C15 1.5207(12) no
C7 C8 1.5722(13) no
C8 C9 1.5205(14) no
C1 H1A 0.986(14) no
C1 H1B 1.004(16) no
C1 H1C 0.994(16) no
C2 H2A 0.991(13) no
C2 H2B 0.994(13) no
C4 H4A 1.001(13) no
C4 H4B 0.988(13) no
C5 H5A 0.997(13) no
C5 H5B 0.982(13) no
C6 H6A 0.977(12) no
C6 H6B 0.995(13) no
C8 H8A 0.982(13) no
C8 H8B 1.007(13) no
C9 H9A 0.968(14) no
C9 H9B 0.991(15) no
C9 H9C 1.007(16) no

loop_
_geom_contact_atom_site_label_1
_geom_contact_atom_site_label_2
_geom_contact_distance
_geom_contact_site_symmetry_2
_geom_contact_publ_flag
O2 N2 3.1040(13) 2_565 no
O2 N4 3.0204(12) 2_565 no
O2 C5 3.1851(12) 2_565 no
O2 C11 3.0364(13) 2_565 no
O2 C14 3.2412(14) 2_565 no
O2 C15 3.1900(13) 2_565 no
O2 O2 3.2109(12) 2_565 no
O3 N4 2.9030(11) 2_665 no
O4 C9 3.1465(13) . no
O4 C1 3.4057(14) 1_565 no
O4 C5 3.2857(13) . no
O5 N3 2.8998(11) 2_575 no
O5 C8 3.3935(12) 2_675 no
O6 C5 3.3056(13) . no
O6 N1 3.1324(13) 1_655 no
O6 N2 2.8742(11) 2_665 no
O1 H6B 2.614(13) 2_566 no
O1 H4A 2.644(12) . no
O1 H4B 2.771(13) 1_455 no
O1 H9C 2.880(15) 2_566 no
O1 H2B 2.699(13) . no
O1 H6A 2.709(12) 1_455 no
O2 H5A 2.553(13) 2_565 no
O2 H5B 2.905(13) 2_565 no
O3 H4B 2.701(12) . no
O3 H4 2.052(13) 2_665 no
O3 H2A 2.673(13) . no
O4 H5B 2.724(13) . no
O4 H8A 2.516(13) 1_455 no
O4 H1B 2.875(16) 1_565 no
O4 H9A 2.611(14) . no
O4 H2B 2.641(13) 2_566 no
O4 H6B 2.593(12) . no
O5 H1C 2.846(15) 2_565 no
O5 H3 2.051(13) 2_575 no
O5 H8B 2.576(13) 2_675 no
O6 H1 2.568(14) 1_655 no
O6 H6A 2.652(12) . no
O6 H8A 2.756(13) . no
O6 H5A 2.771(13) . no
O6 H2 2.026(14) 2_665 no
N1 O6 3.1324(13) 1_455 no
N2 O2 3.1040(13) 2_565 no
N2 O6 2.8742(11) 2_665 no
N3 O5 2.8998(11) 2_575 no
N4 O2 3.0204(12) 2_565 no
N4 O3 2.9030(11) 2_665 no
C1 O4 3.4057(14) 1_545 no
C5 O2 3.1851(12) 2_565 no
C5 O4 3.2857(13) . no
C5 O6 3.3056(13) . no
C8 O5 3.3935(12) 2_675 no
C9 O4 3.1465(13) . no
C11 O2 3.0364(13) 2_565 no
C11 C11 3.3264(14) 2_565 no
C11 C14 3.5387(14) 2_565 no
C14 O2 3.2412(14) 2_565 no
C14 C11 3.5387(14) 2_565 no
C15 O2 3.1900(13) 2_565 no
C2 H1B 2.923(16) 2_556 no
C6 H9C 2.798(16) . no
C9 H9B 3.042(16) 2_676 no
C9 H6B 2.741(12) . no
C10 H5B 2.579(13) . no
C10 H1A 2.659(16) . no
C12 H5A 2.635(13) . no
C12 H1C 2.652(15) . no
C12 H4 2.904(13) 2_665 no
C13 H9A 2.745(15) . no
C13 H5B 2.650(13) . no
C14 H3 3.003(13) 2_575 no
C15 H5A 2.718(13) . no
C15 H2 2.877(13) 2_665 no
H1 O6 2.568(14) 1_455 no
H1 H5A 2.511(18) 1_455 no
H1A C10 2.659(16) . no
H1B O4 2.875(16) 1_545 no
H1B C2 2.923(16) 2_556 no
H1B H1B 2.49(2) 2_556 no
H1C C12 2.652(15) . no
H1C O5 2.846(15) 2_565 no
H2 O6 2.026(14) 2_665 no
H2 C15 2.877(13) 2_665 no
H2 H4 2.589(18) 2_665 no
H2A O3 2.673(13) . no
H2A H4B 2.494(18) . no
H2B O1 2.699(13) . no
H2B H4A 2.454(18) . no
H2B O4 2.641(13) 2_566 no
H3 O5 2.051(13) 2_575 no
H3 C14 3.003(13) 2_575 no
H4 O3 2.052(13) 2_665 no
H4 C12 2.904(13) 2_665 no
H4 H2 2.589(18) 2_665 no
H4A O1 2.644(12) . no
H4A H2B 2.454(18) . no
H4A H6B 2.542(18) . no
H4B O1 2.771(12) 1_655 no
H4B O3 2.701(12) . no
H4B H2A 2.494(18) . no
H5A O6 2.771(13) . no
H5A C12 2.635(13) . no
H5A C15 2.718(13) . no
H5A H1 2.511(18) 1_655 no
H5A O2 2.553(13) 2_565 no
H5B O4 2.724(13) . no
H5B C10 2.579(13) . no
H5B C13 2.650(13) . no
H5B O2 2.905(13) 2_565 no
H6A O1 2.709(12) 1_655 no
H6A O6 2.652(12) . no
H6A H8A 2.496(18) . no
H6B O4 2.593(12) . no
H6B C9 2.741(12) . no
H6B H4A 2.542(18) . no
H6B H9C 2.23(2) . no
H6B O1 2.614(13) 2_566 no
H8A O4 2.516(13) 1_655 no
H8A O6 2.756(13) . no
H8A H6A 2.496(18) . no
H8B O5 2.576(13) 2_675 no
H9A O4 2.611(14) . no
H9A C13 2.745(15) . no
H9B C9 3.042(16) 2_676 no
H9B H9B 2.34(2) 2_676 no
H9C C6 2.798(16) . no
H9C H6B 2.23(2) . no
H9C O1 2.880(15) 2_566 no

loop_
_geom_hbond_atom_site_label_D
_geom_hbond_atom_site_label_H
_geom_hbond_atom_site_label_A
_geom_hbond_distance_DH
_geom_hbond_distance_HA
_geom_hbond_distance_DA
_geom_hbond_angle_DHA
_geom_hbond_site_symmetry_A
_geom_hbond_publ_flag
N1 H1 O6 0.852(13) 2.568(14) 3.1324(13) 124.6(11) 1_455 yes
N2 H2 O6 0.857(14) 2.026(14) 2.8742(11) 170.0(12) 2_665 yes
N3 H3 O5 0.860(13) 2.051(13) 2.8998(11) 168.8(12) 2_575 yes
N4 H4 O3 0.858(13) 2.052(13) 2.9030(11) 171.5(12) 2_665 yes
C5 H5A O2 0.997(13) 2.553(13) 3.1851(12) 121.2(9) 2_565 yes
C8 H8A O4 0.982(13) 2.516(13) 3.4531(12) 159.6(11) 1_655 yes
C8 H8B O5 1.007(13) 2.576(13) 3.3935(12) 138.2(9) 2_675 yes

loop_
_geom_torsion_atom_site_label_1
_geom_torsion_atom_site_label_2
_geom_torsion_atom_site_label_3
_geom_torsion_atom_site_label_4
_geom_torsion
_geom_torsion_publ_flag
C11 N1 C10 O1 -179.87(10) no
C11 N1 C10 C3 0.06(15) no
C10 N1 C11 O2 -179.76(10) no
C10 N1 C11 N2 0.87(15) no
C12 N2 C11 O2 178.97(10) no
C12 N2 C11 N1 -1.64(14) no
C11 N2 C12 O3 -178.82(9) no
C11 N2 C12 C3 1.38(14) no
C14 N3 C13 O4 -166.99(9) no
C14 N3 C13 C7 17.15(13) no
C13 N3 C14 O5 173.79(9) no
C13 N3 C14 N4 -5.72(14) no
C15 N4 C14 O5 -176.38(9) no
C15 N4 C14 N3 3.14(14) no
C14 N4 C15 O6 172.21(9) no
C14 N4 C15 C7 -12.47(13) no
C1 C2 C3 C10 60.83(10) no
C1 C2 C3 C12 -63.05(10) no
C1 C2 C3 C4 178.31(8) no
C2 C3 C4 C5 179.61(8) no
C12 C3 C4 C5 61.07(9) no
C2 C3 C10 O1 59.54(12) no
C10 C3 C4 C5 -62.67(9) no
C2 C3 C10 N1 -120.39(9) no
C4 C3 C10 O1 -60.44(12) no
C4 C3 C10 N1 119.63(9) no
C12 C3 C10 O1 179.58(10) no
C12 C3 C10 N1 -0.35(12) no
C2 C3 C12 O3 -60.20(11) no
C2 C3 C12 N2 119.59(9) no
C4 C3 C12 O3 60.38(11) no
C4 C3 C12 N2 -119.82(9) no
C10 C3 C12 O3 179.90(10) no
C10 C3 C12 N2 -0.30(12) no
C3 C4 C5 C6 175.00(7) no
C4 C5 C6 C7 -175.73(7) no
C5 C6 C7 C8 -177.45(7) no
C5 C6 C7 C13 63.74(9) no
C5 C6 C7 C15 -62.22(10) no
C13 C7 C8 C9 61.97(10) no
C15 C7 C8 C9 -178.47(8) no
C6 C7 C13 O4 35.32(12) no
C6 C7 C13 N3 -148.95(8) no
C8 C7 C13 O4 -85.97(10) no
C8 C7 C13 N3 89.76(9) no
C15 C7 C13 O4 160.38(9) no
C15 C7 C13 N3 -23.89(11) no
C6 C7 C15 O6 -38.20(12) no
C6 C7 C15 N4 146.59(8) no
C8 C7 C15 O6 81.54(11) no
C8 C7 C15 N4 -93.67(9) no
C13 C7 C15 O6 -162.83(9) no
C13 C7 C15 N4 21.96(11) no
C6 C7 C8 C9 -58.78(10) no
